data_7123577
loop_
_publ_author_name
'Zhu, Shifa'
'Zhang, Jiantao'
'Liao, Zhehui'
'Chen, Lianfen'
'Jiang, Huanfeng'

_publ_section_title
;
 Construction of polycyclic bridged indene derivatives by a tandem
 1,3-rearrangement/intramolecular Friedel-Crafts cyclization of propargyl
 acetates
;
_journal_name_full 'Chemical Communications'
_journal_paper_doi 10.1039/C9CC03715B
_journal_year 2019
_chemical_formula_moiety 'C29 H24 O5'
_chemical_formula_sum 'C29 H24 O5'
_chemical_formula_weight 452.48
_space_group_crystal_system triclinic
_space_group_IT_number 2
_space_group_name_Hall '-P 1'
_space_group_name_H-M_alt 'P -1'
_symmetry_space_group_name_Hall '-P 1'
_symmetry_space_group_name_H-M 'P -1'
_atom_sites_solution_hydrogens geom
_atom_sites_solution_primary dual
_audit_creation_date 2018-09-12
_audit_creation_method
;
Olex2 1.2
(compiled 2018.05.29 svn.r3508 for OlexSys, GUI svn.r5506)
;
_audit_update_record
;
2019-02-08 deposited with the CCDC.    2019-05-30 downloaded from the CCDC.
;
_cell_angle_alpha 68.442(10)
_cell_angle_beta 84.392(8)
_cell_angle_gamma 87.479(8)
_cell_formula_units_Z 2
_cell_length_a 10.1019(10)
_cell_length_b 10.2418(11)
_cell_length_c 11.6590(11)
_cell_measurement_reflns_used 2852
_cell_measurement_temperature 100.00(10)
_cell_measurement_theta_max 29.1500
_cell_measurement_theta_min 2.2740
_cell_volume 1116.5(2)
_computing_cell_refinement 'CrysAlisPro 1.171.38.43f (Rigaku OD, 2015)'
_computing_data_collection 'CrysAlisPro 1.171.38.43f (Rigaku OD, 2015)'
_computing_data_reduction 'CrysAlisPro 1.171.38.43f (Rigaku OD, 2015)'
_computing_molecular_graphics 'Olex2 (Dolomanov et al., 2009)'
_computing_publication_material 'Olex2 (Dolomanov et al., 2009)'
_computing_structure_refinement 'ShelXL (Sheldrick, 2015)'
_computing_structure_solution 'ShelXT (Sheldrick, 2015)'
_diffrn_ambient_environment N~2~
_diffrn_ambient_temperature 100.00(10)
_diffrn_detector 'CCD plate'
_diffrn_detector_area_resol_mean 5.2684
_diffrn_detector_type AtlasS2
_diffrn_measured_fraction_theta_full 0.999
_diffrn_measured_fraction_theta_max 0.999
_diffrn_measurement_details
;
List of Runs (angles in degrees, time in seconds):

  # Type    Start    End  Width  t~exp~   \w     \q     \k     \f   Frames
#--------------------------------------------------------------------------
  1  \w    -85.00  17.00   1.00    1.50    --  -11.59 -57.00  60.00  102
  2  \w    -40.00  62.00   1.00    1.50    --  -11.59  57.00-150.00  102
  3  \w    -88.00  21.00   1.00    1.50    --  -11.59 -77.00 -60.00  109
;
_diffrn_measurement_device 'four-circle diffractometer'
_diffrn_measurement_device_type 'SuperNova, Dual, Cu at zero, AtlasS2'
_diffrn_measurement_method '\w scans'
_diffrn_orient_matrix_type 'CrysAlisPro convention (1999,Acta A55,543-557)'
_diffrn_orient_matrix_UB_11 0.0427855000
_diffrn_orient_matrix_UB_12 -0.0330493000
_diffrn_orient_matrix_UB_13 0.0473977000
_diffrn_orient_matrix_UB_21 -0.0141351000
_diffrn_orient_matrix_UB_22 -0.0662564000
_diffrn_orient_matrix_UB_23 -0.0021329000
_diffrn_orient_matrix_UB_31 0.0542916000
_diffrn_orient_matrix_UB_32 0.0079500000
_diffrn_orient_matrix_UB_33 -0.0453982000
_diffrn_radiation_monochromator mirror
_diffrn_radiation_probe x-ray
_diffrn_radiation_type MoK\a
_diffrn_radiation_wavelength 0.71073
_diffrn_reflns_av_R_equivalents 0.0547
_diffrn_reflns_av_unetI/netI 0.0776
_diffrn_reflns_Laue_measured_fraction_full 0.999
_diffrn_reflns_Laue_measured_fraction_max 0.999
_diffrn_reflns_limit_h_max 9
_diffrn_reflns_limit_h_min -12
_diffrn_reflns_limit_k_max 12
_diffrn_reflns_limit_k_min -11
_diffrn_reflns_limit_l_max 13
_diffrn_reflns_limit_l_min -13
_diffrn_reflns_number 7816
_diffrn_reflns_point_group_measured_fraction_full 0.999
_diffrn_reflns_point_group_measured_fraction_max 0.999
_diffrn_reflns_theta_full 25.000
_diffrn_reflns_theta_max 25.000
_diffrn_reflns_theta_min 2.138
_diffrn_source 'micro-focus sealed X-ray tube'
_diffrn_source_type 'SuperNova (Mo) X-ray Source'
_exptl_absorpt_coefficient_mu 0.092
_exptl_absorpt_correction_T_max 1.00000
_exptl_absorpt_correction_T_min 0.38482
_exptl_absorpt_correction_type multi-scan
_exptl_absorpt_process_details
;
CrysAlisPro 1.171.38.43f (Rigaku Oxford Diffraction, 2015)
Empirical absorption correction using spherical harmonics,
 implemented in SCALE3 ABSPACK scaling algorithm.
;
_exptl_crystal_colour colourless
_exptl_crystal_colour_primary colourless
_exptl_crystal_density_diffrn 1.346
_exptl_crystal_description block
_exptl_crystal_F_000 476
_exptl_crystal_size_max 0.15
_exptl_crystal_size_mid 0.13
_exptl_crystal_size_min 0.12
_refine_diff_density_max 0.403
_refine_diff_density_min -0.369
_refine_diff_density_rms 0.086
_refine_ls_extinction_method none
_refine_ls_goodness_of_fit_ref 1.029
_refine_ls_hydrogen_treatment constr
_refine_ls_matrix_type full
_refine_ls_number_parameters 309
_refine_ls_number_reflns 3939
_refine_ls_number_restraints 0
_refine_ls_restrained_S_all 1.029
_refine_ls_R_factor_all 0.0923
_refine_ls_R_factor_gt 0.0721
_refine_ls_shift/su_max 0.000
_refine_ls_shift/su_mean 0.000
_refine_ls_structure_factor_coef Fsqd
_refine_ls_weighting_details 'w=1/[\s^2^(Fo^2^)+(0.1125P)^2^+0.2770P] where P=(Fo^2^+2Fc^2^)/3'
_refine_ls_weighting_scheme calc
_refine_ls_wR_factor_gt 0.1811
_refine_ls_wR_factor_ref 0.2026
_reflns_Friedel_coverage 0.000
_reflns_number_gt 2960
_reflns_number_total 3939
_reflns_threshold_expression 'I > 2\s(I)'
_cod_data_source_file c9cc03715b2.cif
_cod_data_source_block 9-12
_cod_database_code 7123577
_shelx_shelxl_version_number 2018/3
_shelx_space_group_comment
;
The symmetry employed for this shelxl refinement is uniquely defined
by the following loop, which should always be used as a source of
symmetry information in preference to the above space-group names.
They are only intended as comments.
;
_reflns_odcompleteness_completeness 99.96
_reflns_odcompleteness_iscentric 1
_reflns_odcompleteness_theta 26.32
_olex2_refinement_description
;
1. Fixed Uiso
 At 1.2 times of:
  All C(H) groups, All C(H,H) groups
 At 1.5 times of:
  All C(H,H,H) groups
2.a Ternary CH refined with riding coordinates:
 C19(H19), C16(H16)
2.b Secondary CH2 refined with riding coordinates:
 C18(H18A,H18B)
2.c Aromatic/amide H refined with riding coordinates:
 C3(H3), C11(H11), C6(H6), C21(H21), C14(H14), C9(H9), C7(H7), C13(H13),
 C8(H8), C12(H12), C25(H25), C22(H22), C24(H24), C23(H23)
2.d Idealised Me refined as rotating group:
 C00U(H00A,H00B,H00C), C28(H28A,H28B,H28C)
;
_olex2_date_sample_data_collection 2018-09-12
_olex2_submission_special_instructions 'No special instructions were received'
_oxdiff_exptl_absorpt_empirical_details
;
Empirical correction (ABSPACK) includes:
- Absorption correction using spherical harmonics
- Frame scaling
- Detector area scaling
;
_oxdiff_exptl_absorpt_empirical_full_max 2.037
_oxdiff_exptl_absorpt_empirical_full_min 0.403

loop_
_space_group_symop_operation_xyz
'x, y, z'
'-x, -y, -z'

loop_
_atom_site_label
_atom_site_type_symbol
_atom_site_fract_x
_atom_site_fract_y
_atom_site_fract_z
_atom_site_U_iso_or_equiv
_atom_site_adp_type
_atom_site_occupancy
_atom_site_site_symmetry_order
_atom_site_calc_flag
_atom_site_refinement_flags_posn
O1 O 0.34165(16) 0.48033(18) 0.41735(16) 0.0223(5) Uani 1 1 d .
O4 O 0.38668(18) 0.11281(19) 0.47943(18) 0.0277(5) Uani 1 1 d .
O5 O 0.52593(19) 0.22626(19) 0.54845(17) 0.0289(5) Uani 1 1 d .
O3 O 0.65286(19) 0.1942(2) 0.2752(2) 0.0331(5) Uani 1 1 d .
O2 O 0.71913(19) 0.3962(2) 0.2827(2) 0.0372(6) Uani 1 1 d .
C10 C 0.3410(3) 0.6411(3) 0.2156(3) 0.0236(6) Uani 1 1 d .
C19 C 0.2430(3) 0.3157(3) 0.2743(3) 0.0235(6) Uani 1 1 d .
H19 H 0.228746 0.240145 0.355507 0.028 Uiso 1 1 calc R
C3 C 0.0460(3) 0.4748(3) 0.2919(2) 0.0249(6) Uani 1 1 d .
H3 H -0.018135 0.428750 0.269101 0.030 Uiso 1 1 calc R
C15 C 0.4716(3) 0.5998(3) 0.2353(3) 0.0239(6) Uani 1 1 d .
C27 C 0.6331(3) 0.3147(3) 0.2944(2) 0.0246(6) Uani 1 1 d .
C16 C 0.4714(3) 0.4748(3) 0.3560(2) 0.0216(6) Uani 1 1 d .
H16 H 0.541020 0.484142 0.405384 0.026 Uiso 1 1 calc R
C26 C 0.4574(3) 0.2104(3) 0.4612(3) 0.0227(6) Uani 1 1 d .
C20 C 0.1779(3) 0.2663(3) 0.1851(2) 0.0230(6) Uani 1 1 d .
C1 C 0.2499(3) 0.5487(3) 0.3246(2) 0.0230(6) Uani 1 1 d .
C5 C 0.1387(3) 0.6296(3) 0.3652(2) 0.0223(6) Uani 1 1 d .
C2 C 0.1757(3) 0.4439(3) 0.2895(2) 0.0228(6) Uani 1 1 d .
C17 C 0.4864(3) 0.3326(3) 0.3358(2) 0.0219(6) Uani 1 1 d .
C18 C 0.3948(3) 0.3200(3) 0.2408(2) 0.0234(6) Uani 1 1 d .
H18A H 0.413348 0.398731 0.163659 0.028 Uiso 1 1 calc R
H18B H 0.420430 0.235371 0.225001 0.028 Uiso 1 1 calc R
C11 C 0.3089(3) 0.7515(3) 0.1092(3) 0.0272(7) Uani 1 1 d .
H11 H 0.220751 0.777223 0.095527 0.033 Uiso 1 1 calc R
C4 C 0.0187(3) 0.5917(3) 0.3355(2) 0.0242(6) Uani 1 1 d .
C6 C 0.1428(3) 0.7322(3) 0.4148(2) 0.0249(6) Uani 1 1 d .
H6 H 0.222706 0.756608 0.434608 0.030 Uiso 1 1 calc R
C21 C 0.1460(3) 0.3584(3) 0.0700(3) 0.0274(7) Uani 1 1 d .
H21 H 0.159430 0.454125 0.047620 0.033 Uiso 1 1 calc R
C14 C 0.5743(3) 0.6705(3) 0.1500(3) 0.0276(7) Uani 1 1 d .
H14 H 0.662300 0.643310 0.163071 0.033 Uiso 1 1 calc R
C9 C -0.0993(3) 0.6587(3) 0.3544(3) 0.0280(7) Uani 1 1 d .
H9 H -0.179437 0.634149 0.335047 0.034 Uiso 1 1 calc R
C7 C 0.0239(3) 0.7986(3) 0.4345(3) 0.0307(7) Uani 1 1 d .
H7 H 0.024473 0.867142 0.469189 0.037 Uiso 1 1 calc R
C13 C 0.5434(3) 0.7822(3) 0.0450(3) 0.0317(7) Uani 1 1 d .
H13 H 0.611332 0.831208 -0.012493 0.038 Uiso 1 1 calc R
C8 C -0.0944(3) 0.7641(3) 0.4032(3) 0.0289(7) Uani 1 1 d .
H8 H -0.172026 0.811641 0.414844 0.035 Uiso 1 1 calc R
C12 C 0.4111(3) 0.8217(3) 0.0247(3) 0.0323(7) Uani 1 1 d .
H12 H 0.391767 0.896337 -0.046564 0.039 Uiso 1 1 calc R
C25 C 0.1549(3) 0.1238(3) 0.2169(3) 0.0286(7) Uani 1 1 d .
H25 H 0.174667 0.060922 0.294275 0.034 Uiso 1 1 calc R
C00U C 0.5076(3) 0.1145(3) 0.6697(3) 0.0322(7) Uani 1 1 d .
H00A H 0.528667 0.025688 0.661804 0.048 Uiso 1 1 calc GR
H00B H 0.416741 0.114511 0.702785 0.048 Uiso 1 1 calc GR
H00C H 0.565163 0.129625 0.724321 0.048 Uiso 1 1 calc GR
C22 C 0.0943(3) 0.3089(3) -0.0122(3) 0.0338(7) Uani 1 1 d .
H22 H 0.073418 0.371542 -0.089279 0.041 Uiso 1 1 calc R
C24 C 0.1030(3) 0.0739(3) 0.1353(3) 0.0319(7) Uani 1 1 d .
H24 H 0.088102 -0.021587 0.157939 0.038 Uiso 1 1 calc R
C23 C 0.0737(3) 0.1665(3) 0.0203(3) 0.0349(8) Uani 1 1 d .
H23 H 0.040066 0.133328 -0.035233 0.042 Uiso 1 1 calc R
C28 C 0.7901(3) 0.1633(4) 0.2435(4) 0.0430(8) Uani 1 1 d .
H28A H 0.823161 0.235690 0.167992 0.065 Uiso 1 1 calc GR
H28B H 0.794913 0.074598 0.232806 0.065 Uiso 1 1 calc GR
H28C H 0.843037 0.159104 0.308883 0.065 Uiso 1 1 calc GR

loop_
_atom_site_aniso_label
_atom_site_aniso_U_11
_atom_site_aniso_U_22
_atom_site_aniso_U_33
_atom_site_aniso_U_23
_atom_site_aniso_U_13
_atom_site_aniso_U_12
O1 0.0253(11) 0.0234(10) 0.0173(10) -0.0054(8) -0.0083(7) 0.0057(8)
O4 0.0315(12) 0.0199(10) 0.0298(12) -0.0053(9) -0.0105(8) 0.0020(8)
O5 0.0425(12) 0.0221(11) 0.0195(11) -0.0019(8) -0.0135(8) -0.0012(8)
O3 0.0274(11) 0.0302(12) 0.0453(14) -0.0185(10) -0.0027(9) 0.0040(8)
O2 0.0282(12) 0.0344(12) 0.0533(15) -0.0213(11) -0.0036(9) 0.0005(9)
C10 0.0304(16) 0.0195(14) 0.0245(15) -0.0119(12) -0.0047(11) 0.0004(11)
C19 0.0269(15) 0.0214(14) 0.0207(15) -0.0049(12) -0.0065(11) 0.0019(11)
C3 0.0285(16) 0.0239(15) 0.0201(15) -0.0037(12) -0.0086(11) -0.0013(11)
C15 0.0303(16) 0.0197(14) 0.0238(15) -0.0093(12) -0.0070(11) -0.0004(11)
C27 0.0310(17) 0.0233(15) 0.0193(15) -0.0062(12) -0.0091(11) 0.0014(12)
C16 0.0224(15) 0.0221(14) 0.0199(15) -0.0059(12) -0.0068(11) 0.0004(11)
C26 0.0231(15) 0.0197(15) 0.0267(16) -0.0092(12) -0.0098(11) 0.0087(11)
C20 0.0243(15) 0.0233(15) 0.0223(16) -0.0093(12) -0.0048(11) 0.0046(11)
C1 0.0225(15) 0.0224(15) 0.0234(16) -0.0071(12) -0.0068(11) 0.0043(11)
C5 0.0261(15) 0.0200(14) 0.0146(14) 0.0013(11) -0.0047(10) 0.0034(11)
C2 0.0289(16) 0.0200(14) 0.0167(14) -0.0027(11) -0.0063(11) 0.0009(11)
C17 0.0283(15) 0.0189(14) 0.0185(14) -0.0056(12) -0.0091(11) 0.0033(11)
C18 0.0327(16) 0.0196(14) 0.0176(14) -0.0053(11) -0.0086(11) 0.0035(11)
C11 0.0335(17) 0.0233(15) 0.0227(16) -0.0047(12) -0.0099(12) 0.0056(12)
C4 0.0287(16) 0.0232(15) 0.0167(14) -0.0023(12) -0.0046(11) 0.0015(11)
C6 0.0304(16) 0.0233(15) 0.0188(15) -0.0045(12) -0.0051(11) -0.0004(11)
C21 0.0354(17) 0.0228(15) 0.0217(16) -0.0045(12) -0.0089(12) 0.0056(12)
C14 0.0289(16) 0.0273(16) 0.0284(17) -0.0113(13) -0.0053(12) -0.0015(12)
C9 0.0266(15) 0.0318(16) 0.0217(15) -0.0040(13) -0.0077(11) 0.0030(12)
C7 0.0425(18) 0.0245(16) 0.0226(16) -0.0056(13) -0.0056(13) 0.0058(13)
C13 0.0400(18) 0.0256(16) 0.0252(17) -0.0049(13) 0.0012(13) -0.0031(13)
C8 0.0357(17) 0.0271(16) 0.0178(15) -0.0019(12) -0.0044(12) 0.0095(12)
C12 0.0443(19) 0.0264(16) 0.0212(16) -0.0022(13) -0.0078(13) 0.0028(13)
C25 0.0306(17) 0.0260(16) 0.0281(17) -0.0074(13) -0.0087(12) 0.0017(12)
C00U 0.0476(19) 0.0225(15) 0.0240(16) -0.0034(13) -0.0115(13) 0.0009(13)
C22 0.0375(18) 0.0390(18) 0.0249(17) -0.0100(14) -0.0123(13) 0.0064(13)
C24 0.0372(18) 0.0259(16) 0.0351(18) -0.0131(14) -0.0070(13) -0.0010(13)
C23 0.0329(18) 0.048(2) 0.0335(19) -0.0240(16) -0.0116(13) 0.0036(14)
C28 0.0315(18) 0.0422(19) 0.061(2) -0.0270(18) 0.0002(15) 0.0063(14)

loop_
_atom_type_symbol
_atom_type_description
_atom_type_scat_dispersion_real
_atom_type_scat_dispersion_imag
_atom_type_scat_source
C C 0.0033 0.0016 'International Tables Vol C Tables 4.2.6.8 and 6.1.1.4'
H H 0.0000 0.0000 'International Tables Vol C Tables 4.2.6.8 and 6.1.1.4'
O O 0.0106 0.0060 'International Tables Vol C Tables 4.2.6.8 and 6.1.1.4'

loop_
_geom_angle_atom_site_label_1
_geom_angle_atom_site_label_2
_geom_angle_atom_site_label_3
_geom_angle
C16 O1 C1 108.83(19)
C26 O5 C00U 114.8(2)
C27 O3 C28 115.3(2)
C15 C10 C1 109.2(2)
C15 C10 C11 121.3(3)
C11 C10 C1 129.5(2)
C20 C19 H19 105.5
C20 C19 C18 108.2(2)
C2 C19 H19 105.5
C2 C19 C20 113.0(2)
C2 C19 C18 118.1(2)
C18 C19 H19 105.5
C2 C3 H3 124.7
C2 C3 C4 110.5(2)
C4 C3 H3 124.7
C10 C15 C16 107.9(2)
C10 C15 C14 120.3(3)
C14 C15 C16 131.9(2)
O3 C27 C17 111.1(2)
O2 C27 O3 124.1(3)
O2 C27 C17 124.8(2)
O1 C16 C15 103.9(2)
O1 C16 H16 110.6
O1 C16 C17 108.50(19)
C15 C16 H16 110.6
C15 C16 C17 112.5(2)
C17 C16 H16 110.6
O4 C26 O5 123.7(2)
O4 C26 C17 125.7(2)
O5 C26 C17 110.6(2)
C21 C20 C19 122.0(2)
C21 C20 C25 118.5(2)
C25 C20 C19 119.4(2)
O1 C1 C10 102.80(19)
O1 C1 C5 114.6(2)
O1 C1 C2 112.4(2)
C10 C1 C2 111.2(2)
C5 C1 C10 113.2(2)
C5 C1 C2 103.0(2)
C4 C5 C1 108.2(2)
C6 C5 C1 130.4(2)
C6 C5 C4 121.2(3)
C19 C2 C1 122.4(2)
C3 C2 C19 127.8(2)
C3 C2 C1 109.3(2)
C27 C17 C16 108.0(2)
C27 C17 C26 105.6(2)
C27 C17 C18 110.4(2)
C26 C17 C16 109.4(2)
C26 C17 C18 109.3(2)
C18 C17 C16 113.8(2)
C19 C18 C17 118.2(2)
C19 C18 H18A 107.8
C19 C18 H18B 107.8
C17 C18 H18A 107.8
C17 C18 H18B 107.8
H18A C18 H18B 107.1
C10 C11 H11 120.8
C12 C11 C10 118.3(3)
C12 C11 H11 120.8
C5 C4 C3 108.1(2)
C9 C4 C3 131.5(2)
C9 C4 C5 120.3(3)
C5 C6 H6 120.8
C5 C6 C7 118.3(2)
C7 C6 H6 120.8
C20 C21 H21 119.7
C20 C21 C22 120.6(3)
C22 C21 H21 119.7
C15 C14 H14 120.6
C13 C14 C15 118.9(3)
C13 C14 H14 120.6
C4 C9 H9 120.9
C4 C9 C8 118.2(2)
C8 C9 H9 120.9
C6 C7 H7 119.6
C8 C7 C6 120.9(3)
C8 C7 H7 119.6
C14 C13 H13 119.7
C14 C13 C12 120.5(3)
C12 C13 H13 119.7
C9 C8 H8 119.5
C7 C8 C9 121.0(3)
C7 C8 H8 119.5
C11 C12 C13 120.7(3)
C11 C12 H12 119.6
C13 C12 H12 119.6
C20 C25 H25 119.4
C24 C25 C20 121.1(3)
C24 C25 H25 119.4
O5 C00U H00A 109.5
O5 C00U H00B 109.5
O5 C00U H00C 109.5
H00A C00U H00B 109.5
H00A C00U H00C 109.5
H00B C00U H00C 109.5
C21 C22 H22 119.9
C23 C22 C21 120.1(3)
C23 C22 H22 119.9
C25 C24 H24 120.1
C23 C24 C25 119.8(3)
C23 C24 H24 120.1
C22 C23 H23 120.1
C24 C23 C22 119.9(3)
C24 C23 H23 120.1
O3 C28 H28A 109.5
O3 C28 H28B 109.5
O3 C28 H28C 109.5
H28A C28 H28B 109.5
H28A C28 H28C 109.5
H28B C28 H28C 109.5

loop_
_geom_bond_atom_site_label_1
_geom_bond_atom_site_label_2
_geom_bond_distance
O1 C16 1.440(3)
O1 C1 1.449(3)
O4 C26 1.197(3)
O5 C26 1.345(3)
O5 C00U 1.456(3)
O3 C27 1.336(3)
O3 C28 1.451(3)
O2 C27 1.194(3)
C10 C15 1.383(4)
C10 C1 1.524(4)
C10 C11 1.392(4)
C19 H19 0.9800
C19 C20 1.524(4)
C19 C2 1.511(4)
C19 C18 1.544(4)
C3 H3 0.9300
C3 C2 1.335(4)
C3 C4 1.470(4)
C15 C16 1.514(4)
C15 C14 1.387(4)
C27 C17 1.538(4)
C16 H16 0.9800
C16 C17 1.558(4)
C26 C17 1.547(4)
C20 C21 1.387(4)
C20 C25 1.392(4)
C1 C5 1.508(4)
C1 C2 1.528(4)
C5 C4 1.401(4)
C5 C6 1.376(4)
C17 C18 1.554(3)
C18 H18A 0.9700
C18 H18B 0.9700
C11 H11 0.9300
C11 C12 1.378(4)
C4 C9 1.388(4)
C6 H6 0.9300
C6 C7 1.395(4)
C21 H21 0.9300
C21 C22 1.387(4)
C14 H14 0.9300
C14 C13 1.386(4)
C9 H9 0.9300
C9 C8 1.398(4)
C7 H7 0.9300
C7 C8 1.380(4)
C13 H13 0.9300
C13 C12 1.396(4)
C8 H8 0.9300
C12 H12 0.9300
C25 H25 0.9300
C25 C24 1.385(4)
C00U H00A 0.9600
C00U H00B 0.9600
C00U H00C 0.9600
C22 H22 0.9300
C22 C23 1.386(4)
C24 H24 0.9300
C24 C23 1.379(4)
C23 H23 0.9300
C28 H28A 0.9600
C28 H28B 0.9600
C28 H28C 0.9600
